data_4075163
loop_
_publ_author_name
'Herrmann, Wolfgang A.'
'Sch\"utz, Jan'
'Frey, Guido D.'
'Herdtweck, Eberhardt'

_publ_section_title
;
 N-Heterocyclic Carbenes:&#x00A0; Synthesis, Structures, and Electronic
 Ligand Properties&#x2020;,&#x2021;
;
_journal_issue 10
_journal_name_full Organometallics
_journal_page_first 2437
_journal_paper_doi 10.1021/om0600801
_journal_volume 25
_journal_year 2006
_chemical_formula_moiety 'C11 H18 I N4 Rh'
_chemical_formula_sum 'C11 H18 I N4 Rh'
_chemical_formula_weight 436.10
_chemical_name_systematic ?
_space_group_IT_number 14
_symmetry_cell_setting monoclinic
_symmetry_Int_Tables_number 14
_symmetry_space_group_name_Hall '-P 2yn'
_symmetry_space_group_name_H-M 'P 1 21/n 1'
_atom_sites_solution_hydrogens geom
_atom_sites_solution_primary direct
_atom_sites_solution_secondary difmap
_cell_angle_alpha 90
_cell_angle_beta 95.7301(4)
_cell_angle_gamma 90
_cell_formula_units_Z 4
_cell_length_a 7.4133(1)
_cell_length_b 16.1728(1)
_cell_length_c 11.6507(1)
_cell_measurement_reflns_used 2634
_cell_measurement_temperature 123(1)
_cell_measurement_theta_max 25.32
_cell_measurement_theta_min 2.16
_cell_volume 1389.87(2)
_computing_cell_refinement 'DENZO (Nonius, 2001b)'
_computing_data_collection 'Kappa-CCD Control Software (Nonius, 2001a)'
_computing_data_reduction 'DENZO (Nonius, 2001b)'
_computing_molecular_graphics 'PLATON (Spek, 2001)'
_computing_publication_material 'PLATON (Spek, 2001)'
_computing_structure_refinement 'SHELXL97 (Sheldrick, 1998)'
_computing_structure_solution 'SIR92 (Altomare, 1994)'
_diffrn_ambient_temperature 123(1)
_diffrn_detector ' CCD plate '
_diffrn_detector_area_resol_mean 18
_diffrn_measured_fraction_theta_full 0.999
_diffrn_measured_fraction_theta_max 0.999
_diffrn_measurement_device ' \k-geometry diffractometer '
_diffrn_measurement_device_type ' Nonius \k-CCD diffractometer'
_diffrn_measurement_method ' phi- and omega-rotation '
_diffrn_radiation_monochromator graphite
_diffrn_radiation_source 'NONIUS FR 591 rotating anode'
_diffrn_radiation_type 'Mo K\a'
_diffrn_radiation_wavelength 0.71073
_diffrn_reflns_av_R_equivalents 0.044
_diffrn_reflns_av_sigmaI/netI 0.0114
_diffrn_reflns_limit_h_max 8
_diffrn_reflns_limit_h_min -8
_diffrn_reflns_limit_k_max 19
_diffrn_reflns_limit_k_min -19
_diffrn_reflns_limit_l_max 14
_diffrn_reflns_limit_l_min -14
_diffrn_reflns_number 30447
_diffrn_reflns_theta_full 25.32
_diffrn_reflns_theta_max 25.32
_diffrn_reflns_theta_min 2.16
_diffrn_standards_decay_% 0
_exptl_absorpt_coefficient_mu 3.435
_exptl_absorpt_correction_T_max 0.455
_exptl_absorpt_correction_T_min 0.265
_exptl_absorpt_correction_type multi-scan
_exptl_absorpt_process_details '(applied during the scaling procedure; Nonius, 2001b)'
_exptl_crystal_colour 'pale yellow'
_exptl_crystal_density_diffrn 2.084
_exptl_crystal_density_meas ?
_exptl_crystal_density_method none
_exptl_crystal_description fragment
_exptl_crystal_F_000 840
_exptl_crystal_size_max 0.44
_exptl_crystal_size_mid 0.29
_exptl_crystal_size_min 0.23
_refine_diff_density_max 0.529
_refine_diff_density_min -0.578
_refine_diff_density_rms 0.085
_refine_ls_extinction_coef 0.00388(18)
_refine_ls_extinction_expression Fc^*^=kFc[1+0.001xFc^2^\l^3^/sin(2\q)]^-1/4^
_refine_ls_extinction_method SHELXL
_refine_ls_goodness_of_fit_ref 1.218
_refine_ls_hydrogen_treatment constr
_refine_ls_matrix_type full
_refine_ls_number_parameters 157
_refine_ls_number_reflns 2525
_refine_ls_number_restraints 0
_refine_ls_restrained_S_all 1.218
_refine_ls_R_factor_all 0.0192
_refine_ls_R_factor_gt 0.0190
_refine_ls_shift/su_max 0.001
_refine_ls_shift/su_mean 0.000
_refine_ls_structure_factor_coef Fsqd
_refine_ls_weighting_details 'w=1/[\s^2^(Fo^2^)+(Fo^2^)+(0.0166P)^2^+3.1383P] where P=(Fo^2^+2Fc^2^)/3'
_refine_ls_weighting_scheme sigma
_refine_ls_wR_factor_gt 0.0478
_refine_ls_wR_factor_ref 0.0479
_reflns_number_gt 2502
_reflns_number_total 2525
_reflns_threshold_expression I>2\s(I)
_cod_data_source_file om0600801si20060125_122935.cif
_cod_data_source_block JSCH-4381-123
_cod_depositor_comments
;
The following automatic conversions were performed:

'_symmetry_cell_setting' value 'Monoclinic' changed to 'monoclinic'
according to /home/saulius/struct/CIF-dictionaries/cif_core.dic
dictionary named 'cif_core.dic' version 2.4.1 from 2010-06-29.

Automatic conversion script
Id: cif_fix_values 1715 2011-07-08 13:25:40Z adriana 

The following automatic conversions were performed:

'_exptl_crystal_density_meas' value 'none' was changed to '?' - the
value is perceived as not measured.

Automatic conversion script
Id: cif_fix_values 3008 2015-01-20 13:52:24Z robertas 
;
_cod_original_sg_symbol_H-M 'P 21/n'
_cod_database_code 4075163

loop_
_symmetry_equiv_pos_as_xyz
x,y,z
1/2-x,1/2+y,1/2-z
-x,-y,-z
1/2+x,1/2-y,1/2+z

loop_
_atom_site_aniso_label
_atom_site_aniso_U_11
_atom_site_aniso_U_22
_atom_site_aniso_U_33
_atom_site_aniso_U_23
_atom_site_aniso_U_13
_atom_site_aniso_U_12
I 0.0257(1) 0.0154(1) 0.0172(1) -0.0041(1) 0.0028(1) 0.0036(1)
Rh 0.0124(1) 0.0110(1) 0.0123(1) -0.0008(1) 0.0024(1) -0.0009(1)
N1 0.0255(14) 0.0166(13) 0.0157(12) 0.0017(10) 0.0026(10) 0.0012(11)
N2 0.0210(14) 0.0211(14) 0.0187(13) 0.0007(11) 0.0022(11) -0.0089(11)
N3 0.0379(17) 0.0223(15) 0.0270(15) 0.0002(12) 0.0080(13) -0.0140(13)
N4 0.0418(17) 0.0171(14) 0.0258(15) 0.0027(11) 0.0091(13) -0.0038(12)
C1 0.0182(14) 0.0141(14) 0.0132(14) -0.0036(11) 0.0035(11) -0.0010(11)
C2 0.0212(17) 0.041(2) 0.0299(19) 0.0029(16) -0.0040(14) -0.0096(15)
C3 0.0249(17) 0.038(2) 0.0295(19) 0.0039(16) -0.0017(14) 0.0110(15)
C4 0.0208(15) 0.0146(14) 0.0197(15) -0.0034(12) 0.0107(12) -0.0026(12)
C5 0.0275(16) 0.0121(14) 0.0150(14) -0.0023(11) 0.0063(12) -0.0006(12)
C6 0.0279(17) 0.0196(16) 0.0180(15) -0.0053(12) 0.0009(13) -0.0056(13)
C7 0.0178(15) 0.0224(16) 0.0240(16) -0.0031(13) 0.0003(12) -0.0046(12)
C8 0.0164(14) 0.0145(14) 0.0191(15) -0.0008(11) 0.0063(11) -0.0023(11)
C9 0.0196(15) 0.0127(14) 0.0158(14) -0.0003(11) 0.0064(11) -0.0023(11)
C10 0.0215(15) 0.0164(15) 0.0229(16) 0.0043(12) 0.0041(12) 0.0013(12)
C11 0.0219(16) 0.0194(16) 0.0292(17) 0.0002(13) 0.0084(13) 0.0058(13)

loop_
_atom_site_label
_atom_site_type_symbol
_atom_site_thermal_displace_type
_atom_site_fract_x
_atom_site_fract_y
_atom_site_fract_z
_atom_site_occupancy
_atom_site_U_iso_or_equiv
_atom_site_calc_flag
_atom_site_refinement_flags
I I Uani 0.69183(3) 0.20663(1) 0.10995(2) 1.000 0.0194(1) . .
Rh Rh Uani 0.61501(3) 0.31275(1) 0.27441(2) 1.000 0.0118(1) . .
N1 N Uani 0.5872(4) 0.16255(16) 0.4269(2) 1.000 0.0192(8) . .
N2 N Uani 0.3370(4) 0.18546(16) 0.3368(2) 1.000 0.0203(8) . .
N3 N Uani 0.3201(4) 0.11607(18) 0.4020(2) 1.000 0.0288(9) . .
N4 N Uani 0.4739(4) 0.10189(17) 0.4570(2) 1.000 0.0279(9) . .
C1 C Uani 0.5052(4) 0.21623(18) 0.3508(2) 1.000 0.0150(8) . .
C2 C Uani 0.1806(5) 0.2171(2) 0.2664(3) 1.000 0.0311(11) . .
C3 C Uani 0.7777(5) 0.1614(2) 0.4739(3) 1.000 0.0311(11) . .
C4 C Uani 0.4564(4) 0.39634(18) 0.3620(3) 1.000 0.0178(8) . .
C5 C Uani 0.6251(4) 0.38739(18) 0.4264(3) 1.000 0.0179(8) . .
C6 C Uani 0.7749(4) 0.4519(2) 0.4328(3) 1.000 0.0219(9) . .
C7 C Uani 0.9067(4) 0.4405(2) 0.3402(3) 1.000 0.0215(9) . .
C8 C Uani 0.8211(4) 0.40268(18) 0.2297(3) 1.000 0.0164(8) . .
C9 C Uani 0.6590(4) 0.42584(18) 0.1720(2) 1.000 0.0157(8) . .
C10 C Uani 0.5441(4) 0.49687(19) 0.2091(3) 1.000 0.0201(9) . .
C11 C Uani 0.3987(4) 0.4686(2) 0.2854(3) 1.000 0.0231(9) . .
H21 H Uiso 0.11290 0.17100 0.22830 1.000 0.0470 calc R
H22 H Uiso 0.22040 0.25470 0.20790 1.000 0.0470 calc R
H23 H Uiso 0.10230 0.24700 0.31520 1.000 0.0470 calc R
H31 H Uiso 0.79200 0.12570 0.54220 1.000 0.0460 calc R
H32 H Uiso 0.81660 0.21770 0.49560 1.000 0.0460 calc R
H33 H Uiso 0.85210 0.14020 0.41550 1.000 0.0460 calc R
H41 H Uiso 0.37080 0.35310 0.36710 1.000 0.0210 calc R
H51 H Uiso 0.64750 0.33770 0.46890 1.000 0.0210 calc R
H61 H Uiso 0.84410 0.44920 0.50990 1.000 0.0260 calc R
H62 H Uiso 0.71940 0.50750 0.42420 1.000 0.0260 calc R
H71 H Uiso 0.95770 0.49510 0.32260 1.000 0.0260 calc R
H72 H Uiso 1.00840 0.40490 0.37190 1.000 0.0260 calc R
H81 H Uiso 0.88510 0.35900 0.19730 1.000 0.0200 calc R
H91 H Uiso 0.61590 0.39570 0.10490 1.000 0.0190 calc R
H101 H Uiso 0.48450 0.52450 0.13950 1.000 0.0240 calc R
H102 H Uiso 0.62390 0.53790 0.25190 1.000 0.0240 calc R
H111 H Uiso 0.36760 0.51560 0.33430 1.000 0.0280 calc R
H112 H Uiso 0.28800 0.45320 0.23540 1.000 0.0280 calc R

loop_
_atom_type_symbol
_atom_type_description
_atom_type_scat_dispersion_real
_atom_type_scat_dispersion_imag
_atom_type_scat_source
Rh Rh -1.1178 0.9187 'International Tables Vol C Tables 4.2.6.8 and 6.1.1.4'
N N 0.0061 0.0033 'International Tables Vol C Tables 4.2.6.8 and 6.1.1.4'
I I -0.4742 1.8119 'International Tables Vol C Tables 4.2.6.8 and 6.1.1.4'
H H 0.0000 0.0000 'International Tables Vol C Tables 4.2.6.8 and 6.1.1.4'
C C 0.0033 0.0016 'International Tables Vol C Tables 4.2.6.8 and 6.1.1.4'

loop_
_geom_angle_atom_site_label_1
_geom_angle_atom_site_label_2
_geom_angle_atom_site_label_3
_geom_angle
_geom_angle_publ_flag
I Rh C1 86.76(7) yes
I Rh C4 157.22(9) yes
I Rh C5 164.33(8) yes
I Rh C8 92.97(8) yes
I Rh C9 95.17(7) yes
C1 Rh C4 90.77(12) yes
C1 Rh C5 93.10(11) yes
C1 Rh C8 159.46(12) yes
C1 Rh C9 164.50(11) yes
C4 Rh C5 38.40(12) yes
C4 Rh C8 97.10(11) yes
C4 Rh C9 81.49(11) yes
C5 Rh C8 81.71(12) yes
C5 Rh C9 89.15(11) yes
C8 Rh C9 35.97(11) yes
N4 N1 C1 112.7(3) yes
N4 N1 C3 119.5(2) yes
C1 N1 C3 127.7(3) yes
N3 N2 C1 111.9(3) yes
N3 N2 C2 119.5(3) yes
C1 N2 C2 128.5(3) yes
N2 N3 N4 107.5(3) yes
N1 N4 N3 106.6(2) yes
Rh C1 N1 128.2(2) yes
Rh C1 N2 130.5(2) yes
N1 C1 N2 101.3(2) yes
Rh C4 C5 71.54(18) yes
Rh C4 C11 110.4(2) yes
C5 C4 C11 125.7(3) no
Rh C5 C4 70.07(19) yes
Rh C5 C6 113.2(2) yes
C4 C5 C6 124.4(3) no
C5 C6 C7 113.3(3) no
C6 C7 C8 113.9(3) no
Rh C8 C7 107.9(2) yes
Rh C8 C9 72.67(17) yes
C7 C8 C9 125.6(3) no
Rh C9 C8 71.36(17) yes
Rh C9 C10 110.66(19) yes
C8 C9 C10 123.9(3) no
C9 C10 C11 112.7(3) no
C4 C11 C10 113.6(3) no
N2 C2 H21 109.47 no
N2 C2 H22 109.51 no
N2 C2 H23 109.49 no
H21 C2 H22 109.45 no
H21 C2 H23 109.39 no
H22 C2 H23 109.52 no
N1 C3 H31 109.48 no
N1 C3 H32 109.44 no
N1 C3 H33 109.51 no
H31 C3 H32 109.42 no
H31 C3 H33 109.57 no
H32 C3 H33 109.43 no
Rh C4 H41 88.09 no
C5 C4 H41 117.18 no
C11 C4 H41 117.14 no
Rh C5 H51 86.78 no
C4 C5 H51 117.85 no
C6 C5 H51 117.79 no
C5 C6 H61 108.91 no
C5 C6 H62 108.92 no
C7 C6 H61 108.87 no
C7 C6 H62 108.96 no
H61 C6 H62 107.73 no
C6 C7 H71 108.72 no
C6 C7 H72 108.76 no
C8 C7 H71 108.78 no
C8 C7 H72 108.82 no
H71 C7 H72 107.67 no
Rh C8 H81 89.35 no
C7 C8 H81 117.19 no
C9 C8 H81 117.19 no
Rh C9 H91 87.95 no
C8 C9 H91 118.07 no
C10 C9 H91 118.08 no
C9 C10 H101 108.99 no
C9 C10 H102 109.06 no
C11 C10 H101 109.10 no
C11 C10 H102 109.09 no
H101 C10 H102 107.78 no
C4 C11 H111 108.85 no
C4 C11 H112 108.86 no
C10 C11 H111 108.78 no
C10 C11 H112 108.86 no
H111 C11 H112 107.74 no

loop_
_geom_bond_atom_site_label_1
_geom_bond_atom_site_label_2
_geom_bond_distance
_geom_bond_publ_flag
I Rh 2.6757(3) yes
Rh C1 2.009(3) yes
Rh C4 2.119(3) yes
Rh C5 2.138(3) yes
Rh C8 2.209(3) yes
Rh C9 2.226(3) yes
N1 N4 1.360(4) yes
N1 C1 1.342(4) yes
N1 C3 1.463(5) yes
N2 N3 1.368(4) yes
N2 C1 1.337(4) yes
N2 C2 1.445(5) yes
N3 N4 1.272(4) yes
C4 C5 1.400(4) no
C4 C11 1.506(5) no
C5 C6 1.520(4) no
C6 C7 1.537(5) no
C7 C8 1.507(5) no
C8 C9 1.369(4) no
C9 C10 1.518(4) no
C10 C11 1.534(4) no
C2 H21 0.9800 no
C2 H22 0.9806 no
C2 H23 0.9798 no
C3 H31 0.9803 no
C3 H32 0.9806 no
C3 H33 0.9796 no
C4 H41 0.9502 no
C5 H51 0.9498 no
C6 H61 0.9899 no
C6 H62 0.9898 no
C7 H71 0.9901 no
C7 H72 0.9903 no
C8 H81 0.9499 no
C9 H91 0.9492 no
C10 H101 0.9904 no
C10 H102 0.9900 no
C11 H111 0.9908 no
C11 H112 0.9896 no
